data_9011395
loop_
_publ_author_name
'Yang, H.'
'Costin, G.'
'Keogh, J.'
'Lu, R.'
'Downs, R. T.'

_publ_section_title
;
 Cobaltaustinite, CaCo(AsO4)(OH)
;
_journal_name_full 'Acta Crystallographica, Section E'
_journal_page_first i53
_journal_page_last i55
_journal_paper_doi 10.1107/S1600536807003029
_journal_volume 63
_journal_year 2007
_chemical_compound_source 'Dome Rock, Mingary, South Australia, Australia'
_chemical_formula_sum 'As Ca Co0.95 Cu0.05 H O5'
_chemical_name_mineral Cobaltaustinite
_space_group_IT_number 19
_symmetry_space_group_name_Hall 'P 2ac 2ab'
_symmetry_space_group_name_H-M 'P 21 21 21'
_cell_angle_alpha 90
_cell_angle_beta 90
_cell_angle_gamma 90
_cell_length_a 7.4919
_cell_length_b 8.9946
_cell_length_c 5.9158
_cell_formula_units_Z 4
_cell_volume 398.646
_database_code_amcsd 0010473
_exptl_crystal_density_diffrn 4.252
_cod_original_formula_sum 'Ca (Co.95 Cu.05) As O5 H'
_cod_database_code 9011395

loop_
_space_group_symop_operation_xyz
x,y,z
-x,1/2+y,1/2-z
1/2+x,1/2-y,-z
1/2-x,-y,1/2+z

loop_
_atom_site_aniso_label
_atom_site_aniso_U_11
_atom_site_aniso_U_22
_atom_site_aniso_U_33
_atom_site_aniso_U_12
_atom_site_aniso_U_13
_atom_site_aniso_U_23
Ca 0.01510 0.01500 0.01970 0.00100 -0.00070 -0.00090
Co 0.01310 0.01570 0.01490 -0.00050 0.00090 0.00130
Cu 0.01310 0.01570 0.01490 -0.00050 0.00090 0.00130
As 0.01190 0.01390 0.01720 -0.00030 0.00010 -0.00010
O1 0.01900 0.02200 0.02200 -0.00430 -0.00100 -0.00800
O2 0.02100 0.02700 0.02700 0.00600 -0.00400 -0.00200
O3 0.01800 0.01800 0.01800 0.00000 -0.00100 0.00210
O4 0.02600 0.01800 0.02200 -0.00100 -0.00900 0.00100
O5 0.01700 0.02600 0.02300 0.00060 -0.00400 0.00100

loop_
_atom_site_label
_atom_site_fract_x
_atom_site_fract_y
_atom_site_fract_z
_atom_site_occupancy
_atom_site_U_iso_or_equiv
Ca 0.62941 0.32886 0.52230 1.00000 0.01660
Co 0.25814 0.50516 0.25470 0.95000 0.01450
Cu 0.25814 0.50516 0.25470 0.05000 0.01450
As 0.62045 0.67900 0.48441 1.00000 0.01430
O1 0.44330 0.56130 0.50880 1.00000 0.02100
O2 0.71250 0.43640 0.91210 1.00000 0.02470
O3 0.35210 0.26950 0.76730 1.00000 0.01810
O4 0.39750 0.29450 0.24030 1.00000 0.02230
O5 0.39560 0.57400 0.99440 1.00000 0.02180
H 0.50400 0.50600 0.99000 1.00000 0.06000

loop_
_cod_related_entry_id
_cod_related_entry_database
_cod_related_entry_code
1 AMCSD 0010473
